data_2004878
loop_
_publ_author_name
'Pandiyan, T.'
'Panneerselvam, K.'
'Soriano-Garc\'ia, M.'
'Dur\'an de Baz\'ua, C.'
'Holt, E. M.'

_publ_section_title
;
 Bis[bis(2-benzimidazol-2-ylethyl) sulfide]nickel(II) Dinitrate
;
_journal_issue 5
_journal_name_full 'Acta Crystallographica Section C'
_journal_page_first 1137
_journal_page_last 1139
_journal_paper_doi 10.1107/S0108270195016398
_journal_volume 52
_journal_year 1996
_chemical_formula_iupac '[Ni (C18 H18 N4 S)2] (N O3)2'
_chemical_formula_moiety '[Ni(C36 H36 N8 S2)] , 2N O3'
_chemical_formula_sum 'C36 H36 N10 Ni O6 S2'
_chemical_formula_weight 827.58
_chemical_name_common '[Bis(benzimidazol-2ylethyl)sulfide] Nickel(II)nitrate'
_chemical_name_systematic
;
?
;
_space_group_IT_number 2
_symmetry_cell_setting triclinic
_symmetry_space_group_name_Hall '-P 1'
_symmetry_space_group_name_H-M 'P -1'
_audit_creation_method SHELXL
_cell_angle_alpha 91.770(10)
_cell_angle_beta 91.620(10)
_cell_angle_gamma 113.03(2)
_cell_formula_units_Z 2
_cell_length_a 9.809(4)
_cell_length_b 10.011(4)
_cell_length_c 21.975(8)
_cell_measurement_reflns_used 45
_cell_measurement_temperature 293(2)
_cell_measurement_theta_max 12.32
_cell_measurement_theta_min 5.5
_cell_volume 1983.1(14)
_computing_cell_refinement XSCANS
_computing_data_collection 'XSCANS (Fait, 1991)'
_computing_data_reduction XSCANS
_computing_molecular_graphics 'SHELXTL-Plus (Sheldrick, 1991)'
_computing_publication_material 'SHELXL93                                   '
_computing_structure_refinement 'SHELXL93 (Sheldrick, 1993)'
_computing_structure_solution 'SHELXS86 (Sheldrick, 1990)'
_diffrn_ambient_temperature 293(2)
_diffrn_measurement_device 'Siemens P4 4-circle diffractometer'
_diffrn_measurement_method \q/2\q
_diffrn_radiation_monochromator graphite
_diffrn_radiation_source 'fine-focus sealed tube'
_diffrn_radiation_type MoK\a
_diffrn_radiation_wavelength 0.71073
_diffrn_reflns_av_R_equivalents 0.0365
_diffrn_reflns_av_sigmaI/netI 0.0680
_diffrn_reflns_limit_h_max 11
_diffrn_reflns_limit_h_min -11
_diffrn_reflns_limit_k_max 11
_diffrn_reflns_limit_k_min -11
_diffrn_reflns_limit_l_max 26
_diffrn_reflns_limit_l_min -1
_diffrn_reflns_number 8301
_diffrn_reflns_theta_max 25.00
_diffrn_reflns_theta_min 2.21
_diffrn_standards_decay_% 1
_diffrn_standards_interval_count 97
_diffrn_standards_number 3
_exptl_absorpt_coefficient_mu 0.652
_exptl_absorpt_correction_type none
_exptl_crystal_colour blue
_exptl_crystal_density_diffrn 1.386
_exptl_crystal_density_meas 1.394
_exptl_crystal_density_method 'flotation in bromoform and benzene'
_exptl_crystal_description rhombohedron
_exptl_crystal_F_000 860
_exptl_crystal_size_max 0.3
_exptl_crystal_size_mid 0.2
_exptl_crystal_size_min 0.2
_refine_diff_density_max 0.536
_refine_diff_density_min -0.460
_refine_ls_extinction_method none
_refine_ls_goodness_of_fit_all 1.073
_refine_ls_goodness_of_fit_obs 1.156
_refine_ls_hydrogen_treatment 'All H-atoms refined isotropically'
_refine_ls_matrix_type fullcycle
_refine_ls_number_parameters 639
_refine_ls_number_reflns 6966
_refine_ls_number_restraints 0
_refine_ls_restrained_S_all 1.073
_refine_ls_restrained_S_obs 1.156
_refine_ls_R_factor_all 0.0829
_refine_ls_R_factor_obs 0.0533
_refine_ls_shift/esd_max 0.047
_refine_ls_shift/esd_mean 0.002
_refine_ls_structure_factor_coef Fsqd
_refine_ls_weighting_details 'w = 1/[\s^2^(Fo^2^)+(0.0237P)^2^ +4.3815P] where P=(Fo^2^+2Fc^2^)/3'
_refine_ls_weighting_scheme calc
_refine_ls_wR_factor_all 0.1364
_refine_ls_wR_factor_obs 0.1181
_reflns_number_observed 4704
_reflns_number_total 6966
_reflns_observed_criterion >2sigma(I)
_cod_data_source_file fg1136.cif
_cod_data_source_block I
_cod_depositor_comments
;
The following automatic conversions were performed:

'_refine_ls_weighting_scheme' value 'calc w =
1/[\s^2^(Fo^2^)+(0.0237P)^2^ +4.3815P] where P=(Fo^2^+2Fc^2^)/3' was
changed to 'calc'. New tag '_refine_ls_weighting_details' was
created. The value of the new tag was set to 'w =
1/[\s^2^(Fo^2^)+(0.0237P)^2^ +4.3815P] where P=(Fo^2^+2Fc^2^)/3'.

Automatic conversion script
Id: cif_fix_values 3143 2015-03-26 13:38:13Z robertas 
;
_cod_original_cell_volume 1983.0(10)
_cod_database_code 2004878

loop_
_symmetry_equiv_pos_as_xyz
'x, y, z'
'-x, -y, -z'

loop_
_atom_site_aniso_label
_atom_site_aniso_U_11
_atom_site_aniso_U_22
_atom_site_aniso_U_33
_atom_site_aniso_U_12
_atom_site_aniso_U_13
_atom_site_aniso_U_23
Ni1 0.0331(3) 0.0309(3) 0.0324(3) 0.0120(2) 0.0013(2) -0.0021(2)
S1 0.0385(7) 0.0311(6) 0.0476(7) 0.0097(5) -0.0004(5) -0.0007(5)
S2 0.0558(8) 0.0354(7) 0.0466(7) 0.0177(6) 0.0070(6) 0.0026(5)
N1 0.039(2) 0.039(2) 0.033(2) 0.020(2) 0.004(2) -0.001(2)
C2 0.031(2) 0.043(3) 0.036(3) 0.016(2) 0.003(2) -0.001(2)
N3 0.057(3) 0.053(3) 0.032(2) 0.028(2) 0.009(2) 0.000(2)
C4 0.039(3) 0.038(3) 0.040(3) 0.014(2) 0.005(2) -0.004(2)
C5 0.059(3) 0.047(3) 0.056(3) 0.027(3) 0.012(3) -0.007(3)
C6 0.053(3) 0.042(3) 0.069(4) 0.027(3) 0.007(3) 0.000(3)
C7 0.042(3) 0.043(3) 0.051(3) 0.014(2) 0.003(2) 0.010(2)
C8 0.037(3) 0.046(3) 0.043(3) 0.017(2) 0.002(2) 0.000(2)
C9 0.033(2) 0.034(2) 0.035(2) 0.010(2) 0.002(2) 0.000(2)
C10 0.054(3) 0.062(3) 0.027(2) 0.031(3) 0.010(2) 0.006(2)
C11 0.075(4) 0.051(3) 0.045(3) 0.032(3) 0.011(3) 0.016(3)
N12 0.041(2) 0.038(2) 0.038(2) 0.019(2) -0.004(2) -0.003(2)
C13 0.046(3) 0.047(3) 0.036(3) 0.025(2) -0.004(2) -0.004(2)
N14 0.051(3) 0.055(3) 0.045(2) 0.033(2) -0.007(2) 0.002(2)
C15 0.036(3) 0.043(3) 0.045(3) 0.017(2) 0.003(2) 0.003(2)
C16 0.056(3) 0.060(4) 0.052(3) 0.020(3) -0.017(3) -0.006(3)
C17 0.069(4) 0.042(3) 0.062(4) 0.011(3) -0.020(3) -0.015(3)
C18 0.069(4) 0.038(3) 0.059(3) 0.021(3) -0.016(3) -0.011(3)
C19 0.052(3) 0.043(3) 0.041(3) 0.021(2) -0.011(2) -0.001(2)
C20 0.034(3) 0.036(3) 0.040(3) 0.011(2) -0.002(2) -0.002(2)
C21 0.062(3) 0.055(3) 0.047(3) 0.038(3) 0.004(3) 0.000(2)
C22 0.078(4) 0.045(3) 0.073(4) 0.038(3) 0.005(3) 0.003(3)
N23 0.031(2) 0.032(2) 0.037(2) 0.008(2) 0.005(2) -0.001(2)
C24 0.034(2) 0.035(2) 0.034(2) 0.013(2) 0.000(2) -0.003(2)
N25 0.032(2) 0.042(2) 0.044(2) 0.010(2) 0.009(2) 0.001(2)
C26 0.035(3) 0.034(3) 0.044(3) 0.014(2) 0.003(2) 0.001(2)
C27 0.052(3) 0.042(3) 0.046(3) 0.019(3) 0.012(2) -0.004(2)
C28 0.063(4) 0.038(3) 0.053(3) 0.015(3) 0.009(3) -0.011(2)
C29 0.050(3) 0.031(3) 0.061(3) 0.006(2) 0.008(3) -0.010(2)
C30 0.048(3) 0.039(3) 0.041(3) 0.009(2) 0.011(2) -0.001(2)
C31 0.033(2) 0.030(2) 0.043(3) 0.011(2) 0.003(2) -0.002(2)
C32 0.037(3) 0.041(3) 0.045(3) 0.009(2) 0.002(2) -0.005(2)
C33 0.039(3) 0.040(3) 0.087(4) 0.004(2) 0.006(3) 0.008(3)
N34 0.032(2) 0.033(2) 0.037(2) 0.009(2) 0.005(2) -0.003(2)
C35 0.037(2) 0.032(2) 0.032(2) 0.013(2) 0.003(2) -0.001(2)
N36 0.041(2) 0.041(2) 0.026(2) 0.009(2) -0.004(2) -0.001(2)
C37 0.038(3) 0.031(2) 0.044(3) 0.011(2) 0.002(2) -0.003(2)
C38 0.039(3) 0.036(3) 0.061(4) 0.008(2) -0.010(3) -0.007(3)
C39 0.036(3) 0.036(3) 0.081(4) 0.008(2) 0.005(3) -0.001(3)
C40 0.047(3) 0.041(3) 0.059(3) 0.016(3) 0.018(3) 0.007(3)
C41 0.040(3) 0.041(3) 0.043(3) 0.013(2) 0.009(2) 0.004(2)
C42 0.031(2) 0.031(2) 0.041(3) 0.012(2) 0.003(2) -0.001(2)
C43 0.037(3) 0.050(3) 0.033(3) 0.016(3) 0.000(2) 0.003(2)
C44 0.046(3) 0.038(3) 0.038(3) 0.007(2) 0.005(2) 0.008(2)
N45 0.049(3) 0.039(2) 0.043(2) 0.017(2) -0.001(2) -0.002(2)
O46 0.075(3) 0.071(3) 0.060(2) 0.041(2) -0.017(2) 0.000(2)
O47 0.063(3) 0.142(4) 0.048(2) 0.045(3) 0.016(2) 0.020(3)
O48 0.051(2) 0.078(3) 0.044(2) 0.036(2) 0.007(2) 0.001(2)
N49 0.041(2) 0.046(3) 0.044(3) 0.007(2) 0.002(2) 0.000(2)
O50 0.039(2) 0.104(3) 0.043(2) -0.005(2) -0.001(2) 0.004(2)
O51 0.054(3) 0.097(3) 0.065(3) 0.000(2) 0.024(2) 0.008(2)
O52 0.060(2) 0.082(3) 0.047(2) 0.021(2) -0.008(2) -0.007(2)

loop_
_atom_site_label
_atom_site_occupancy
_atom_site_fract_x
_atom_site_fract_y
_atom_site_fract_z
_atom_site_U_iso_or_equiv
_atom_site_thermal_displace_type
_atom_site_calc_flag
_atom_site_type_symbol
Ni1 1 .42387(6) .02663(6) .25453(3) .0324(2) Uani d Ni
S1 1 .53090(13) .26330(13) .19816(6) .0404(3) Uani d S
S2 1 .34424(15) -0.20968(13) .31014(6) .0459(3) Uani d S
N1 1 .3017(4) .0977(4) .3173(2) .0354(9) Uani d N
C2 1 .2999(5) .0806(5) .3781(2) .0365(10) Uani d C
N3 1 .2411(5) .1664(5) .4073(2) .0450(10) Uani d N
C4 1 .1993(5) .2430(5) .3637(2) .0397(11) Uani d C
C5 1 .1315(6) .3433(6) .3694(2) .0518(13) Uani d C
C6 1 .1009(6) .3990(6) .3158(3) .0518(13) Uani d C
C7 1 .1339(5) .3546(5) .2589(2) .0462(12) Uani d C
C8 1 .2011(5) .2548(5) .2535(2) .0416(11) Uani d C
C9 1 .2341(5) .1990(5) .3068(2) .0353(10) Uani d C
C10 1 .3451(6) -.0238(6) .4131(2) .0451(12) Uani d C
C11 1 .2790(6) -0.1799(6) .3848(2) .0540(14) Uani d C
N12 1 .6090(4) .1130(4) .3200(2) .0383(9) Uani d N
C13 1 .6763(5) .0318(5) .3449(2) .0413(11) Uani d C
N14 1 .7586(5) .0985(5) .3961(2) .0467(10) Uani d N
C15 1 .7466(5) .2322(5) .4064(2) .0409(11) Uani d C
C16 1 .8068(6) .3424(6) .4527(2) .0573(15) Uani d C
C17 1 .7693(7) .4613(6) .4482(3) .062(2) Uani d C
C18 1 .6756(6) .4731(6) .4008(3) .0560(14) Uani d C
C19 1 .6161(6) .3633(5) .3552(2) .0449(12) Uani d C
C20 1 .6530(5) .2414(5) .3582(2) .0381(11) Uani d C
C21 1 .6636(6) -0.1152(6) .3218(2) .0502(13) Uani d C
C22 1 .5133(7) -0.2378(6) .3313(3) .061(2) Uani d C
N23 1 .5350(4) -.0599(4) .1911(2) .0346(9) Uani d N
C24 1 .6637(5) .0202(5) .1666(2) .0347(10) Uani d C
N25 1 .6899(4) -.0466(4) .1157(2) .0405(9) Uani d N
C26 1 .5710(5) -0.1800(5) .1052(2) .0377(11) Uani d C
C27 1 .5407(6) -0.2924(5) .0603(2) .0464(12) Uani d C
C28 1 .4095(6) -0.4147(6) .0635(2) .0532(14) Uani d C
C29 1 .3120(6) -0.4273(5) .1121(2) .0502(13) Uani d C
C30 1 .3416(5) -0.3151(5) .1565(2) .0452(12) Uani d C
C31 1 .4729(5) -0.1904(5) .1530(2) .0359(10) Uani d C
C32 1 .7714(5) .1666(5) .1894(2) .0434(12) Uani d C
C33 1 .7218(6) .2904(6) .1793(3) .0587(15) Uani d C
N34 1 .2414(4) -.0439(4) .1900(2) .0353(9) Uani d N
C35 1 .2468(5) -.0279(5) .1294(2) .0338(10) Uani d C
N36 1 .1161(4) -0.1129(4) .0995(2) .0382(9) Uani d N
C37 1 .0162(5) -0.1873(5) .1430(2) .0386(11) Uani d C
C38 1 -0.1337(6) -0.2857(5) .1366(3) .0480(13) Uani d C
C39 1 -0.2032(6) -0.3369(6) .1906(3) .0527(14) Uani d C
C40 1 -0.1272(6) -0.2919(6) .2481(3) .0488(13) Uani d C
C41 1 .0198(5) -0.1938(5) .2540(2) .0419(11) Uani d C
C42 1 .0931(5) -0.1424(5) .1996(2) .0346(10) Uani d C
C43 1 .3733(6) .0733(6) .0949(2) .0405(11) Uani d C
C44 1 .4366(6) .2306(5) .1218(2) .0431(12) Uani d C
N45 1 .0829(5) .1543(4) .5487(2) .0436(10) Uani d N
O46 1 .0041(4) .1741(4) .5062(2) .0651(11) Uani d O
O47 1 .0408(5) .1353(6) .6011(2) .0822(14) Uani d O
O48 1 .2077(4) .1520(4) .5372(2) .0543(9) Uani d O
N49 1 .0424(5) .1760(5) .0528(2) .0468(10) Uani d N
O50 1 -.0905(4) .1051(5) .0317(2) .0724(13) Uani d O
O51 1 .1426(4) .2303(5) .0173(2) .0804(14) Uani d O
O52 1 .0675(4) .1897(5) .1083(2) .0652(11) Uani d O
H3 1 .223(6) .162(6) .445(3) .080(18) Uiso d H
H5 1 .100(5) .364(5) .403(2) .055(14) Uiso d H
H6 1 .049(5) .453(5) .315(2) .047(13) Uiso d H
H7 1 .116(4) .392(5) .2196(18) .036(12) Uiso d H
H8 1 .224(5) .219(5) .211(2) .057(15) Uiso d H
H101 1 .304(4) -.027(4) .4533(16) .019(10) Uiso d H
H102 1 .449(5) .005(5) .419(2) .055(14) Uiso d H
H111 1 .306(6) -0.236(6) .405(3) .078(18) Uiso d H
H112 1 .163(5) -0.212(5) .3757(18) .038(12) Uiso d H
H14 1 .792(5) .072(6) .418(2) .064(16) Uiso d H
H16 1 .860(5) .316(5) .482(2) .045(13) Uiso d H
H17 1 .802(6) .538(6) .472(3) .083(19) Uiso d H
H18 1 .652(5) .572(5) .399(2) .060(15) Uiso d H
H19 1 .562(5) .371(5) .320(2) .051(14) Uiso d H
H211 1 .686(5) -0.110(5) .288(2) .056(14) Uiso d H
H212 1 .754(5) -0.140(5) .346(2) .052(14) Uiso d H
H221 1 .503(5) -0.320(6) .308(2) .065(16) Uiso d H
H222 1 .495(6) -0.266(6) .375(3) .077(18) Uiso d H
H25 1 .768(4) -.008(5) .0944(18) .037(12) Uiso d H
H27 1 .604(5) -0.278(5) .027(2) .054(14) Uiso d H
H28 1 .390(6) -0.490(6) .024(3) .083(19) Uiso d H
H29 1 .207(7) -0.514(8) .098(3) .11(2) Uiso d H
H30 1 .286(5) -0.309(5) .188(2) .053(14) Uiso d H
H321 1 .781(4) .161(4) .2273(16) .016(9) Uiso d H
H322 1 .875(5) .194(5) .171(2) .045(13) Uiso d H
H331 1 .803(6) .390(6) .204(3) .078(18) Uiso d H
H332 1 .732(5) .317(5) .143(2) .049(13) Uiso d H
H36 1 .108(5) -0.107(5) .063(2) .027(12) Uiso d H
H38 1 -0.186(5) -0.318(5) .100(2) .044(14) Uiso d H
H39 1 -0.304(8) -0.401(8) .183(3) .10(2) Uiso d H
H40 1 -0.179(5) -0.330(5) .286(2) .045(13) Uiso d H
H41 1 .080(5) -0.169(5) .296(2) .044(13) Uiso d H
H431 1 .331(5) .076(5) .057(2) .048(14) Uiso d H
H432 1 .441(5) .044(5) .0930(18) .023(12) Uiso d H
H441 1 .496(6) .285(6) .093(2) .056(16) Uiso d H
H442 1 .361(6) .269(6) .130(2) .055(16) Uiso d H

loop_
_atom_type_symbol
_atom_type_description
_atom_type_scat_dispersion_real
_atom_type_scat_dispersion_imag
_atom_type_scat_source
C C 0.0033 0.0016 'International Tables Vol C Tables 4.2.6.8 and 6.1.1.4'
H H 0.0000 0.0000 'International Tables Vol C Tables 4.2.6.8 and 6.1.1.4'
N N 0.0061 0.0033 'International Tables Vol C Tables 4.2.6.8 and 6.1.1.4'
O O 0.0106 0.0060 'International Tables Vol C Tables 4.2.6.8 and 6.1.1.4'
S S 0.1246 0.1234 'International Tables Vol C Tables 4.2.6.8 and 6.1.1.4'
Ni Ni 0.3393 1.1124 'International Tables Vol C Tables 4.2.6.8 and 6.1.1.4'

loop_
_geom_angle_atom_site_label_1
_geom_angle_atom_site_label_2
_geom_angle_atom_site_label_3
_geom_angle
_geom_angle_publ_flag
N34 Ni1 N1 90.80(10) yes
N34 Ni1 N23 87.00(10) yes
N1 Ni1 N23 176.00(10) yes
N34 Ni1 N12 176.10(10) yes
N1 Ni1 N12 87.10(10) yes
N23 Ni1 N12 95.20(10) yes
N34 Ni1 S2 96.20(10) yes
N1 Ni1 S2 88.00(10) yes
N23 Ni1 S2 88.90(10) yes
N12 Ni1 S2 87.10(10) yes
N34 Ni1 S1 87.80(10) yes
N1 Ni1 S1 96.50(10) yes
N23 Ni1 S1 86.80(10) yes
N12 Ni1 S1 89.10(10) yes
S2 Ni1 S1 174.00(10) yes
C33 S1 C44 101.8(2) yes
C33 S1 Ni1 107.2(2) yes
C44 S1 Ni1 107.8(2) yes
C11 S2 C22 102.0(3) yes
C11 S2 Ni1 108.3(2) yes
C22 S2 Ni1 107.2(2) yes
C2 N1 C9 105.7(3) no
C2 N1 Ni1 125.9(3) no
C9 N1 Ni1 127.0(3) no
N1 C2 N3 111.6(4) no
N1 C2 C10 127.9(4) no
N3 C2 C10 120.4(4) no
C2 N3 C4 108.2(4) no
C2 N3 H3 124.(4) no
C4 N3 H3 128.(4) no
N3 C4 C9 106.5(4) no
N3 C4 C5 131.1(4) no
C9 C4 C5 122.4(5) no
C6 C5 C4 116.8(5) no
C6 C5 H5 119.(3) no
C4 C5 H5 124.(3) no
C5 C6 C7 121.2(5) no
C5 C6 H6 122.(3) no
C7 C6 H6 116.(3) no
C8 C7 C6 121.6(5) no
C8 C7 H7 114.(2) no
C6 C7 H7 124.(2) no
C9 C8 C7 118.0(4) no
C9 C8 H8 120.(3) no
C7 C8 H8 122.(3) no
C8 C9 C4 119.9(4) no
C8 C9 N1 132.1(4) no
C4 C9 N1 108.0(4) no
C2 C10 C11 113.1(4) no
C2 C10 H101 106.(2) no
C11 C10 H101 107.(2) no
C2 C10 H102 115.(3) no
C11 C10 H102 109.(3) no
H101 C10 H102 107.(3) no
C10 C11 S2 117.0(4) no
C10 C11 H111 112.(4) no
S2 C11 H111 99.(4) no
C10 C11 H112 109.(2) no
S2 C11 H112 103.(2) no
H111 C11 H112 117.(4) no
C13 N12 C20 105.6(4) no
C13 N12 Ni1 123.4(3) no
C20 N12 Ni1 128.3(3) no
N12 C13 N14 111.6(4) no
N12 C13 C21 126.3(4) no
N14 C13 C21 122.1(4) no
C13 N14 C15 108.7(4) no
C13 N14 H14 131.(4) no
C15 N14 H14 120.(4) no
N14 C15 C20 105.3(4) no
N14 C15 C16 132.3(5) no
C20 C15 C16 122.4(5) no
C17 C16 C15 116.1(5) no
C17 C16 H16 133.(3) no
C15 C16 H16 111.(3) no
C16 C17 C18 122.7(5) no
C16 C17 H17 126.(4) no
C18 C17 H17 111.(4) no
C19 C18 C17 120.9(5) no
C19 C18 H18 120.(3) no
C17 C18 H18 119.(3) no
C18 C19 C20 117.8(4) no
C18 C19 H19 124.(3) no
C20 C19 H19 118.(3) no
C19 C20 C15 120.1(4) no
C19 C20 N12 131.1(4) no
C15 C20 N12 108.8(4) no
C13 C21 C22 114.3(4) no
C13 C21 H211 109.(4) no
C22 C21 H211 113.(4) no
C13 C21 H212 108.(2) no
C22 C21 H212 109.(2) no
H211 C21 H212 103.(4) no
C21 C22 S2 118.5(4) no
C21 C22 H221 110.(3) no
S2 C22 H221 103.(3) no
C21 C22 H222 114.(3) no
S2 C22 H222 102.(3) no
H221 C22 H222 108.(4) no
C24 N23 C31 105.4(3) no
C24 N23 Ni1 123.7(3) no
C31 N23 Ni1 128.1(3) no
N23 C24 N25 112.4(4) no
N23 C24 C32 126.6(4) no
N25 C24 C32 120.9(4) no
C24 N25 C26 108.2(4) no
C24 N25 H25 124.(3) no
C26 N25 H25 128.(3) no
N25 C26 C27 132.5(4) no
N25 C26 C31 105.8(4) no
C27 C26 C31 121.7(4) no
C28 C27 C26 117.7(4) no
C28 C27 H27 123.(3) no
C26 C27 H27 119.(3) no
C27 C28 C29 120.9(4) no
C27 C28 H28 112.(3) no
C29 C28 H28 127.(3) no
C30 C29 C28 121.3(4) no
C30 C29 H29 129.(4) no
C28 C29 H29 107.(3) no
C29 C30 C31 118.1(4) no
C29 C30 H30 129.(3) no
C31 C30 H30 113.(3) no
C30 C31 C26 120.2(4) no
C30 C31 N23 131.6(4) no
C26 C31 N23 108.2(4) no
C24 C32 C33 115.1(4) no
C24 C32 H321 106.(2) no
C33 C32 H321 107.(2) no
C24 C32 H322 112.(3) no
C33 C32 H322 108.(2) no
H321 C32 H322 109.(3) no
C32 C33 S1 118.0(4) no
C32 C33 H331 108.(3) no
S1 C33 H331 110.(3) no
C32 C33 H332 112.(3) no
S1 C33 H332 106.(3) no
H331 C33 H332 100.(4) no
C35 N34 C42 105.1(4) no
C35 N34 Ni1 126.9(3) no
C42 N34 Ni1 126.8(3) no
N34 C35 N36 112.0(4) no
N34 C35 C43 127.5(4) no
N36 C35 C43 120.4(4) no
C35 N36 C37 108.0(4) no
C35 N36 H36 119.(3) no
C37 N36 H36 133.(3) no
N36 C37 C42 105.9(4) no
N36 C37 C38 131.0(5) no
C42 C37 C38 123.1(5) no
C39 C38 C37 116.0(5) no
C39 C38 H38 119.(3) no
C37 C38 H38 125.(3) no
C38 C39 C40 121.5(5) no
C38 C39 H39 112.(4) no
C40 C39 H39 127.(4) no
C41 C40 C39 122.2(5) no
C41 C40 H40 118.(3) no
C39 C40 H40 120.(3) no
C40 C41 C42 117.2(5) no
C40 C41 H41 123.(3) no
C42 C41 H41 120.(3) no
C37 C42 C41 120.0(4) no
C37 C42 N34 108.9(4) no
C41 C42 N34 131.1(4) no
C35 C43 C44 113.4(4) no
C35 C43 H431 104.(3) no
C44 C43 H431 106.(3) no
C35 C43 H432 111.(3) no
C44 C43 H432 109.(3) no
H431 C43 H432 113.(4) no
C43 C44 S1 117.2(4) no
C43 C44 H441 105.(3) no
S1 C44 H441 113.(3) no
C43 C44 H442 114.(3) no
S1 C44 H442 100.(3) no
H441 C44 H442 108.(4) no
O47 N45 O46 121.7(4) no
O47 N45 O48 118.7(4) no
O46 N45 O48 119.5(4) no
O52 N49 O51 121.2(4) no
O52 N49 O50 119.2(4) no
O51 N49 O50 119.6(4) no

loop_
_geom_bond_atom_site_label_1
_geom_bond_atom_site_label_2
_geom_bond_distance
_geom_bond_publ_flag
Ni1 N34 2.126(4) yes
Ni1 N1 2.131(4) yes
Ni1 N23 2.153(4) yes
Ni1 N12 2.159(4) yes
Ni1 S2 2.547(2) yes
Ni1 S1 2.561(2) yes
S1 C33 1.846(5) yes
S1 C44 1.849(5) yes
S2 C11 1.836(5) yes
S2 C22 1.837(6) yes
N1 C2 1.353(5) no
N1 C9 1.433(6) no
C2 N3 1.363(6) no
C2 C10 1.508(7) no
N3 C4 1.394(6) no
N3 H3 0.85(5) no
C4 C9 1.408(6) no
C4 C5 1.409(7) no
C5 C6 1.393(7) no
C5 H5 0.86(5) no
C6 C7 1.403(7) no
C6 H6 0.87(4) no
C7 C8 1.400(7) no
C7 H7 0.99(4) no
C8 C9 1.396(6) no
C8 H8 1.05(5) no
C10 C11 1.540(7) no
C10 H101 0.98(3) no
C10 H102 0.94(5) no
C11 H111 0.83(6) no
C11 H112 1.07(4) no
N12 C13 1.351(6) no
N12 C20 1.423(6) no
C13 N14 1.357(6) no
C13 C21 1.499(7) no
N14 C15 1.400(6) no
N14 H14 0.69(5) no
C15 C20 1.410(6) no
C15 C16 1.411(7) no
C16 C17 1.382(8) no
C16 H16 0.93(4) no
C17 C18 1.409(7) no
C17 H17 0.86(6) no
C18 C19 1.396(7) no
C18 H18 1.10(5) no
C19 C20 1.405(7) no
C19 H19 0.95(4) no
C21 C22 1.530(8) no
C21 H211 0.77(5) no
C21 H212 1.13(5) no
C22 H221 0.92(5) no
C22 H222 1.02(5) no
N23 C24 1.341(5) no
N23 C31 1.435(6) no
C24 N25 1.367(6) no
C24 C32 1.493(6) no
N25 C26 1.394(6) no
N25 H25 0.87(4) no
C26 C27 1.407(6) no
C26 C31 1.424(6) no
C27 C28 1.392(7) no
C27 H27 0.96(5) no
C28 C29 1.429(7) no
C28 H28 1.09(6) no
C29 C30 1.399(7) no
C29 H29 1.08(7) no
C30 C31 1.406(6) no
C30 H30 0.92(4) no
C32 C33 1.518(7) no
C32 H321 0.84(3) no
C32 H322 1.04(4) no
C33 H331 1.11(6) no
C33 H332 0.84(4) no
N34 C35 1.345(5) no
N34 C42 1.429(5) no
C35 N36 1.365(6) no
C35 C43 1.502(6) no
N36 C37 1.398(6) no
N36 H36 0.82(4) no
C37 C42 1.402(6) no
C37 C38 1.414(7) no
C38 C39 1.395(8) no
C38 H38 0.92(5) no
C39 C40 1.415(8) no
C39 H39 0.95(7) no
C40 C41 1.390(7) no
C40 H40 0.99(5) no
C41 C42 1.417(6) no
C41 H41 1.04(5) no
C43 C44 1.540(7) no
C43 H431 0.94(5) no
C43 H432 0.83(4) no
C44 H441 0.92(5) no
C44 H442 0.98(5) no
N45 O46 1.263(5) no
N45 O47 1.230(5) no
N45 O48 1.267(5) no
N49 O50 1.281(5) no
N49 O51 1.233(5) no
N49 O52 1.230(5) no
